data_3000008
loop_
_publ_author_name
'Alfonso Fern\'andez-Botello'
'Miguel Quir\'os'
'Juan M. Salas'

_journal_name_full 'Personal Communication to COD'
_chemical_formula_sum 'C54 H74 N14 Ni O24'
_chemical_formula_weight 1361.98
_chemical_name_systematic
; 
 ? 
;
_space_group_IT_number 15
_symmetry_cell_setting monoclinic
_symmetry_space_group_name_Hall '-C 2yc'
_symmetry_space_group_name_H-M 'C 1 2/c 1'
_atom_sites_solution_hydrogens geom
_atom_sites_solution_primary direct
_atom_sites_solution_secondary difmap
_audit_creation_method SHELXL-97
_cell_angle_alpha 90.00
_cell_angle_beta 125.301(5)
_cell_angle_gamma 90.00
_cell_formula_units_Z 4
_cell_length_a 27.063(3)
_cell_length_b 16.3490(13)
_cell_length_c 17.5384(15)
_cell_measurement_reflns_used 38
_cell_measurement_temperature 293(2)
_cell_measurement_theta_max 12.31
_cell_measurement_theta_min 4.99
_cell_volume 6333.1(11)
_computing_cell_refinement 'Siemens XSCANS'
_computing_data_collection 'Siemens XSCANS'
_computing_data_reduction 'Siemens SHELXTL'
_computing_molecular_graphics 'Siemens SHELXTL'
_computing_publication_material 'Siemens SHELXTL'
_computing_structure_refinement 'SHELXL-97 (Sheldrick, 1997)'
_computing_structure_solution 'SHELXS-97 (Sheldrick, 1990)'
_diffrn_ambient_temperature 293(2)
_diffrn_measured_fraction_theta_full 0.998
_diffrn_measured_fraction_theta_max 0.998
_diffrn_measurement_device_type 'Siemens P4'
_diffrn_measurement_method '2\q/\w scans'
_diffrn_radiation_monochromator graphite
_diffrn_radiation_source 'fine-focus sealed tube'
_diffrn_radiation_type MoK\a
_diffrn_radiation_wavelength 0.71073
_diffrn_reflns_av_R_equivalents 0.0212
_diffrn_reflns_av_sigmaI/netI 0.0374
_diffrn_reflns_limit_h_max 32
_diffrn_reflns_limit_h_min -1
_diffrn_reflns_limit_k_max 19
_diffrn_reflns_limit_k_min -1
_diffrn_reflns_limit_l_max 17
_diffrn_reflns_limit_l_min -20
_diffrn_reflns_number 6415
_diffrn_reflns_theta_full 25.00
_diffrn_reflns_theta_max 25.00
_diffrn_reflns_theta_min 1.55
_diffrn_standards_decay_% 0
_diffrn_standards_interval_count 97
_diffrn_standards_number 3
_exptl_absorpt_coefficient_mu 0.397
_exptl_absorpt_correction_T_max 0.9543
_exptl_absorpt_correction_T_min 0.8194
_exptl_absorpt_correction_type integration
_exptl_crystal_density_diffrn 1.428
_exptl_crystal_density_method 'not measured'
_exptl_crystal_F_000 2864
_exptl_crystal_size_max 0.4
_exptl_crystal_size_mid 0.4
_exptl_crystal_size_min 0.12
_refine_diff_density_max 0.560
_refine_diff_density_min -0.341
_refine_diff_density_rms 0.047
_refine_ls_extinction_method none
_refine_ls_goodness_of_fit_ref 1.009
_refine_ls_hydrogen_treatment mixed
_refine_ls_matrix_type full
_refine_ls_number_parameters 470
_refine_ls_number_reflns 5565
_refine_ls_number_restraints 16
_refine_ls_restrained_S_all 1.009
_refine_ls_R_factor_all 0.0551
_refine_ls_R_factor_gt 0.0416
_refine_ls_shift/su_max 0.014
_refine_ls_shift/su_mean 0.000
_refine_ls_structure_factor_coef Fsqd
_refine_ls_weighting_details 'calc w=1/[\s^2^(Fo^2^)+(0.0600P)^2^+6.0000P] where P=(Fo^2^+2Fc^2^)/3'
_refine_ls_weighting_scheme calc
_refine_ls_wR_factor_gt 0.1084
_refine_ls_wR_factor_ref 0.1170
_reflns_number_gt 4558
_reflns_number_total 5565
_reflns_threshold_expression >2sigma(I)
_cod_data_source_file nitefen.cif
_cod_data_source_block nitefen
_cod_depositor_comments 'Releasing structure 3000008 into public domain as published material.'
_cod_original_cell_volume 6333.0(10)
_cod_original_sg_symbol_H-M 'C 2/c'
_cod_database_code 3000008

loop_
_symmetry_equiv_pos_as_xyz
'x, y, z'
'-x, y, -z+1/2'
'x+1/2, y+1/2, z'
'-x+1/2, y+1/2, -z+1/2'
'-x, -y, -z'
'x, -y, z-1/2'
'-x+1/2, -y+1/2, -z'
'x+1/2, -y+1/2, z-1/2'

loop_
_atom_site_label
_atom_site_type_symbol
_atom_site_fract_x
_atom_site_fract_y
_atom_site_fract_z
_atom_site_U_iso_or_equiv
_atom_site_adp_type
_atom_site_occupancy
_atom_site_symmetry_multiplicity
_atom_site_calc_flag
_atom_site_refinement_flags
Ni Ni 0.5000 0.41231(2) 0.2500 0.03070(13) Uani 1 2 d S
N1P N 0.43586(8) 0.32697(11) 0.22887(12) 0.0336(4) Uani 1 1 d .
C2P C 0.43255(10) 0.31964(13) 0.30304(16) 0.0346(5) Uani 1 1 d .
C3P C 0.47811(10) 0.36063(14) 0.38778(16) 0.0355(5) Uani 1 1 d .
N4P N 0.52006(9) 0.40555(12) 0.38661(13) 0.0376(4) Uani 1 1 d .
C5P C 0.56411(12) 0.44035(18) 0.46610(18) 0.0498(6) Uani 1 1 d .
H5P H 0.5928 0.4714 0.4659 0.060 Uiso 1 1 d R
C6P C 0.56914(14) 0.4323(2) 0.54942(19) 0.0614(8) Uani 1 1 d .
H6P H 0.6011 0.4569 0.6038 0.074 Uiso 1 1 d R
C7P C 0.52705(15) 0.3888(2) 0.5505(2) 0.0613(8) Uani 1 1 d .
H7P H 0.5298 0.3839 0.6057 0.074 Uiso 1 1 d R
C8P C 0.47908(13) 0.35098(16) 0.46844(18) 0.0477(6) Uani 1 1 d .
C9P C 0.43191(15) 0.30363(18) 0.4621(2) 0.0576(8) Uani 1 1 d .
H9P H 0.4313 0.2985 0.5144 0.069 Uiso 1 1 d R
C10P C 0.38889(13) 0.26688(17) 0.3823(2) 0.0539(7) Uani 1 1 d .
H10P H 0.3587 0.2373 0.3801 0.065 Uiso 1 1 d R
C11P C 0.38830(11) 0.27219(15) 0.30042(18) 0.0431(6) Uani 1 1 d .
C12P C 0.34656(12) 0.23087(17) 0.2166(2) 0.0522(7) Uani 1 1 d .
H12P H 0.3159 0.1997 0.2111 0.063 Uiso 1 1 d R
C13P C 0.35122(12) 0.23663(17) 0.14341(19) 0.0538(7) Uani 1 1 d .
H13P H 0.3246 0.2080 0.0884 0.065 Uiso 1 1 d R
C14P C 0.39614(11) 0.28586(15) 0.15170(17) 0.0435(6) Uani 1 1 d .
H14P H 0.3985 0.2901 0.1010 0.052 Uiso 1 1 d R
C3Q C 0.46778(10) 0.58445(13) 0.22707(15) 0.0341(5) Uani 1 1 d .
N4Q N 0.44017(8) 0.51045(12) 0.21032(13) 0.0363(4) Uani 1 1 d .
C5Q C 0.38052(11) 0.51031(17) 0.16684(19) 0.0484(6) Uani 1 1 d .
H5Q H 0.3610 0.4604 0.1556 0.058 Uiso 1 1 d R
C6Q C 0.34572(13) 0.58165(19) 0.1369(2) 0.0587(7) Uani 1 1 d .
H6Q H 0.3039 0.5787 0.1058 0.070 Uiso 1 1 d R
C7Q C 0.37314(13) 0.65512(18) 0.15418(19) 0.0549(7) Uani 1 1 d .
H7Q H 0.3503 0.7029 0.1343 0.066 Uiso 1 1 d R
C8Q C 0.43634(12) 0.65883(15) 0.20157(17) 0.0441(6) Uani 1 1 d .
C9Q C 0.46977(14) 0.73386(16) 0.22616(19) 0.0572(7) Uani 1 1 d .
H9Q H 0.4491 0.7834 0.2083 0.069 Uiso 1 1 d R
N1 N 0.55054(10) 0.13941(13) 0.58380(14) 0.0457(5) Uani 1 1 d .
C1 C 0.60856(14) 0.1691(2) 0.6664(2) 0.0631(8) Uani 1 1 d .
H11 H 0.6414 0.1458 0.6672 0.076 Uiso 1 1 d R
H12 H 0.6120 0.1533 0.7221 0.076 Uiso 1 1 d R
H13 H 0.6100 0.2276 0.6638 0.076 Uiso 1 1 d R
C2 C 0.54356(12) 0.14441(16) 0.49860(18) 0.0457(6) Uani 1 1 d .
O2 O 0.58239(9) 0.17569(14) 0.49277(14) 0.0632(5) Uani 1 1 d .
N3 N 0.49195(9) 0.11243(13) 0.42154(14) 0.0418(5) Uani 1 1 d .
C3 C 0.48548(13) 0.11007(18) 0.33262(18) 0.0512(7) Uani 1 1 d .
H31 H 0.4805 0.1647 0.3091 0.061 Uiso 1 1 d R
H32 H 0.4507 0.0779 0.2883 0.061 Uiso 1 1 d R
H33 H 0.5211 0.0861 0.3423 0.061 Uiso 1 1 d R
C4 C 0.44734(11) 0.08269(15) 0.42906(18) 0.0413(5) Uani 1 1 d .
C5 C 0.45431(11) 0.08158(14) 0.51235(17) 0.0402(5) Uani 1 1 d .
C6 C 0.50884(12) 0.10582(15) 0.59848(18) 0.0432(6) Uani 1 1 d .
O6 O 0.52029(10) 0.09897(12) 0.67641(13) 0.0584(5) Uani 1 1 d .
N7 N 0.40089(10) 0.04912(13) 0.49352(16) 0.0474(5) Uani 1 1 d .
C71 C 0.38088(13) 0.04642(16) 0.5551(2) 0.0518(7) Uani 1 1 d .
H71 H 0.4161 0.0411 0.6192 0.062 Uiso 1 1 d R
H72 H 0.3557 -0.0015 0.5402 0.062 Uiso 1 1 d R
C72 C 0.34522(12) 0.12257(16) 0.54668(19) 0.0459(6) Uani 1 1 d .
O71 O 0.32362(10) 0.12108(13) 0.59287(15) 0.0627(6) Uani 1 1 d .
O72 O 0.34276(13) 0.18014(14) 0.5002(2) 0.0889(9) Uani 1 1 d .
C8 C 0.36625(13) 0.03476(18) 0.4019(2) 0.0550(7) Uani 1 1 d .
H8 H 0.3274 0.0133 0.3709 0.066 Uiso 1 1 d R
N9 N 0.39282(10) 0.05338(15) 0.35823(16) 0.0522(5) Uani 1 1 d .
O1W O 0.69208(10) 0.25840(17) 0.58713(16) 0.0712(6) Uani 1 1 d D
H11W H 0.7019(17) 0.280(2) 0.6383(17) 0.085 Uiso 1 1 d D
H12W H 0.6571(10) 0.238(2) 0.563(2) 0.085 Uiso 1 1 d D
O2W O 0.25386(11) 0.28685(17) 0.38996(17) 0.0773(7) Uani 1 1 d D
H21W H 0.2308(15) 0.308(2) 0.402(3) 0.093 Uiso 1 1 d D
H22W H 0.2795(15) 0.255(2) 0.436(2) 0.093 Uiso 1 1 d D
O3W O 0.27970(13) 0.39764(19) -0.02116(18) 0.0869(8) Uani 1 1 d D
H31W H 0.2519(16) 0.422(2) -0.071(2) 0.104 Uiso 1 1 d D
H32W H 0.2933(19) 0.358(2) -0.036(3) 0.104 Uiso 1 1 d D
O4W O 0.31246(16) 0.4399(2) 0.4076(3) 0.1052(10) Uani 1 1 d D
H41W H 0.293(2) 0.3906(19) 0.393(3) 0.126 Uiso 1 1 d D
H42W H 0.2830(17) 0.473(3) 0.401(3) 0.126 Uiso 1 1 d D
O5W O 0.24381(16) 0.39946(18) 0.0974(2) 0.0930(8) Uani 1 1 d D
H51W H 0.258(2) 0.392(3) 0.064(3) 0.112 Uiso 1 1 d D
H52W H 0.228(2) 0.3536(18) 0.098(3) 0.112 Uiso 1 1 d D
O6W O 0.31551(17) -0.02192(19) 0.66150(19) 0.1176(13) Uani 1 1 d D
H61W H 0.3414(19) -0.023(3) 0.7202(15) 0.141 Uiso 1 1 d D
H62W H 0.328(2) 0.022(2) 0.652(4) 0.141 Uiso 1 1 d D
O7W O 0.29286(18) 0.5025(2) 0.2478(2) 0.1089(10) Uani 1 1 d D
H71W H 0.292(2) 0.475(3) 0.291(3) 0.131 Uiso 1 1 d D
H72W H 0.280(2) 0.465(2) 0.206(3) 0.131 Uiso 1 1 d D
O8W O 0.72596(18) 0.3290(2) 0.7480(2) 0.1035(10) Uani 1 1 d D
H81W H 0.723(2) 0.3797(14) 0.754(3) 0.124 Uiso 1 1 d D
H82W H 0.731(2) 0.299(3) 0.791(3) 0.124 Uiso 1 1 d D

loop_
_atom_site_aniso_label
_atom_site_aniso_U_11
_atom_site_aniso_U_22
_atom_site_aniso_U_33
_atom_site_aniso_U_23
_atom_site_aniso_U_13
_atom_site_aniso_U_12
Ni 0.0312(2) 0.0298(2) 0.0337(2) 0.000 0.02018(18) 0.000
N1P 0.0346(10) 0.0313(10) 0.0348(10) 0.0012(8) 0.0200(8) 0.0000(8)
C2P 0.0366(11) 0.0278(11) 0.0449(12) 0.0041(10) 0.0266(11) 0.0048(9)
C3P 0.0416(12) 0.0324(12) 0.0391(12) 0.0029(9) 0.0272(11) 0.0055(10)
N4P 0.0387(10) 0.0382(11) 0.0368(10) -0.0022(8) 0.0224(9) 0.0005(9)
C5P 0.0482(15) 0.0538(16) 0.0429(14) -0.0093(12) 0.0237(12) -0.0064(12)
C6P 0.0633(18) 0.072(2) 0.0379(14) -0.0112(13) 0.0227(14) -0.0011(16)
C7P 0.081(2) 0.0684(19) 0.0414(14) 0.0024(13) 0.0392(15) 0.0116(17)
C8P 0.0647(17) 0.0442(14) 0.0477(14) 0.0057(11) 0.0402(14) 0.0106(13)
C9P 0.083(2) 0.0533(17) 0.0705(19) 0.0145(15) 0.0640(19) 0.0124(16)
C10P 0.0626(17) 0.0475(16) 0.0774(19) 0.0124(14) 0.0553(17) 0.0057(14)
C11P 0.0422(13) 0.0339(13) 0.0618(15) 0.0092(11) 0.0350(12) 0.0054(11)
C12P 0.0380(13) 0.0424(15) 0.0717(18) 0.0070(13) 0.0291(13) -0.0053(11)
C13P 0.0450(15) 0.0460(15) 0.0528(15) -0.0021(12) 0.0182(13) -0.0106(12)
C14P 0.0431(13) 0.0414(14) 0.0381(12) -0.0011(10) 0.0188(11) -0.0038(11)
C3Q 0.0419(12) 0.0325(12) 0.0322(11) 0.0014(9) 0.0239(10) 0.0032(10)
N4Q 0.0351(10) 0.0371(11) 0.0404(10) -0.0010(8) 0.0239(9) 0.0003(8)
C5Q 0.0369(13) 0.0488(15) 0.0604(16) -0.0005(12) 0.0286(13) 0.0033(11)
C6Q 0.0418(14) 0.0628(19) 0.0704(18) 0.0069(15) 0.0318(14) 0.0143(14)
C7Q 0.0563(17) 0.0515(17) 0.0561(16) 0.0096(13) 0.0320(14) 0.0214(14)
C8Q 0.0563(15) 0.0389(13) 0.0405(13) 0.0040(10) 0.0299(12) 0.0099(12)
C9Q 0.0765(18) 0.0328(13) 0.0579(17) 0.0030(12) 0.0363(16) 0.0080(13)
N1 0.0474(12) 0.0473(12) 0.0455(11) 0.0022(10) 0.0286(10) -0.0023(10)
C1 0.0576(17) 0.076(2) 0.0531(16) -0.0062(15) 0.0305(15) -0.0152(16)
C2 0.0483(14) 0.0460(15) 0.0489(14) 0.0070(11) 0.0316(13) 0.0057(12)
O2 0.0577(12) 0.0782(14) 0.0654(12) 0.0020(11) 0.0424(11) -0.0158(11)
N3 0.0439(11) 0.0440(12) 0.0445(11) 0.0034(9) 0.0296(10) 0.0051(9)
C3 0.0599(17) 0.0557(16) 0.0493(15) 0.0062(12) 0.0381(14) 0.0092(13)
C4 0.0437(13) 0.0348(13) 0.0515(14) 0.0022(11) 0.0311(12) 0.0076(11)
C5 0.0431(13) 0.0350(13) 0.0516(14) 0.0048(11) 0.0327(12) 0.0068(11)
C6 0.0529(15) 0.0344(13) 0.0524(15) 0.0032(11) 0.0363(13) 0.0045(11)
O6 0.0755(13) 0.0612(12) 0.0531(11) -0.0027(9) 0.0456(11) -0.0072(10)
N7 0.0506(12) 0.0394(12) 0.0684(15) -0.0013(10) 0.0437(12) 0.0029(10)
C71 0.0588(16) 0.0395(14) 0.0795(19) 0.0121(13) 0.0529(16) 0.0082(13)
C72 0.0474(14) 0.0431(14) 0.0576(15) 0.0055(12) 0.0363(13) 0.0070(12)
O71 0.0739(14) 0.0631(13) 0.0800(14) 0.0182(11) 0.0611(13) 0.0223(11)
O72 0.133(2) 0.0638(14) 0.130(2) 0.0487(15) 0.111(2) 0.0491(15)
C8 0.0481(15) 0.0534(17) 0.0704(19) -0.0089(14) 0.0382(15) -0.0011(13)
N9 0.0467(12) 0.0530(13) 0.0563(13) -0.0070(11) 0.0294(11) 0.0012(11)
O1W 0.0601(13) 0.0926(18) 0.0639(13) -0.0081(12) 0.0375(12) -0.0198(13)
O2W 0.0766(16) 0.0886(18) 0.0785(16) 0.0126(13) 0.0516(14) 0.0287(13)
O3W 0.0770(17) 0.096(2) 0.0676(15) -0.0202(14) 0.0304(13) 0.0055(15)
O4W 0.125(3) 0.084(2) 0.145(3) 0.007(2) 0.100(2) 0.0040(19)
O5W 0.114(2) 0.0744(18) 0.104(2) -0.0161(16) 0.0703(19) -0.0105(16)
O6W 0.156(3) 0.090(2) 0.0577(14) 0.0062(15) 0.0335(17) -0.056(2)
O7W 0.143(3) 0.082(2) 0.101(2) -0.0132(16) 0.071(2) -0.026(2)
O8W 0.145(3) 0.096(2) 0.0691(16) 0.0043(16) 0.0612(18) 0.009(2)

loop_
_atom_type_symbol
_atom_type_description
_atom_type_scat_dispersion_real
_atom_type_scat_dispersion_imag
_atom_type_scat_source
C C 0.0033 0.0016 'International Tables Vol C Tables 4.2.6.8 and 6.1.1.4'
H H 0.0000 0.0000 'International Tables Vol C Tables 4.2.6.8 and 6.1.1.4'
N N 0.0061 0.0033 'International Tables Vol C Tables 4.2.6.8 and 6.1.1.4'
O O 0.0106 0.0060 'International Tables Vol C Tables 4.2.6.8 and 6.1.1.4'
Ni Ni 0.3393 1.1124 'International Tables Vol C Tables 4.2.6.8 and 6.1.1.4'

loop_
_exptl_crystal_face_index_h
_exptl_crystal_face_index_k
_exptl_crystal_face_index_l
_exptl_crystal_face_perp_dist
1.00 0.00 0.00 0.0600
-1.00 0.00 0.00 0.0600
1.00 1.00 0.00 0.2000
-1.00 1.00 0.00 0.2000
-1.00 -1.00 0.00 0.2000
1.00 -1.00 0.00 0.2000
1.00 1.00 -1.00 0.2000
1.00 -1.00 -1.00 0.2000
-1.00 -1.00 1.00 0.2000

loop_
_geom_angle_atom_site_label_1
_geom_angle_atom_site_label_2
_geom_angle_atom_site_label_3
_geom_angle
_geom_angle_site_symmetry_1
_geom_angle_site_symmetry_3
N1P Ni N1P 96.07(10) . 2_655
N1P Ni N4Q 167.50(7) . 2_655
N1P Ni N4Q 92.82(7) 2_655 2_655
N1P Ni N4Q 92.82(7) . .
N1P Ni N4Q 167.50(7) 2_655 .
N4Q Ni N4Q 79.87(10) 2_655 .
N1P Ni N4P 79.07(7) . .
N1P Ni N4P 96.91(7) 2_655 .
N4Q Ni N4P 91.17(7) 2_655 .
N4Q Ni N4P 93.39(7) . .
N1P Ni N4P 96.91(7) . 2_655
N1P Ni N4P 79.07(7) 2_655 2_655
N4Q Ni N4P 93.39(7) 2_655 2_655
N4Q Ni N4P 91.17(7) . 2_655
N4P Ni N4P 174.05(11) . 2_655
C14P N1P C2P 118.0(2) . .
C14P N1P Ni 128.38(16) . .
C2P N1P Ni 113.39(14) . .
N1P C2P C11P 122.9(2) . .
N1P C2P C3P 117.21(19) . .
C11P C2P C3P 119.8(2) . .
N4P C3P C8P 122.9(2) . .
N4P C3P C2P 117.44(19) . .
C8P C3P C2P 119.6(2) . .
C5P N4P C3P 117.7(2) . .
C5P N4P Ni 130.39(17) . .
C3P N4P Ni 111.82(15) . .
N4P C5P C6P 123.0(3) . .
C7P C6P C5P 119.4(3) . .
C6P C7P C8P 120.3(2) . .
C7P C8P C3P 116.7(2) . .
C7P C8P C9P 124.6(2) . .
C3P C8P C9P 118.7(3) . .
C10P C9P C8P 121.2(2) . .
C9P C10P C11P 121.4(2) . .
C2P C11P C12P 117.0(2) . .
C2P C11P C10P 119.1(2) . .
C12P C11P C10P 123.9(2) . .
C13P C12P C11P 119.7(2) . .
C12P C13P C14P 119.4(2) . .
N1P C14P C13P 122.9(2) . .
N4Q C3Q C8Q 123.1(2) . .
N4Q C3Q C3Q 117.24(12) . 2_655
C8Q C3Q C3Q 119.68(15) . 2_655
C5Q N4Q C3Q 117.3(2) . .
C5Q N4Q Ni 129.77(18) . .
C3Q N4Q Ni 112.75(14) . .
N4Q C5Q C6Q 123.1(3) . .
C7Q C6Q C5Q 119.6(3) . .
C6Q C7Q C8Q 119.6(2) . .
C3Q C8Q C7Q 117.3(2) . .
C3Q C8Q C9Q 119.0(2) . .
C7Q C8Q C9Q 123.7(2) . .
C9Q C9Q C8Q 121.20(15) 2_655 .
C2 N1 C6 126.3(2) . .
C2 N1 C1 116.2(2) . .
C6 N1 C1 117.4(2) . .
O2 C2 N3 120.8(2) . .
O2 C2 N1 121.5(2) . .
N3 C2 N1 117.7(2) . .
C2 N3 C4 119.5(2) . .
C2 N3 C3 119.2(2) . .
C4 N3 C3 121.4(2) . .
N9 C4 C5 112.5(2) . .
N9 C4 N3 126.0(2) . .
C5 C4 N3 121.5(2) . .
C4 C5 N7 105.7(2) . .
C4 C5 C6 123.3(2) . .
N7 C5 C6 130.9(2) . .
O6 C6 N1 122.0(2) . .
O6 C6 C5 126.7(2) . .
N1 C6 C5 111.3(2) . .
C8 N7 C5 105.4(2) . .
C8 N7 C71 125.6(2) . .
C5 N7 C71 127.9(2) . .
N7 C71 C72 112.7(2) . .
O72 C72 O71 125.8(3) . .
O72 C72 C71 118.7(2) . .
O71 C72 C71 115.4(2) . .
N7 C8 N9 114.1(2) . .
C4 N9 C8 102.3(2) . .

loop_
_geom_bond_atom_site_label_1
_geom_bond_atom_site_label_2
_geom_bond_distance
_geom_bond_site_symmetry_2
Ni N1P 2.0865(18) .
Ni N1P 2.0865(18) 2_655
Ni N4Q 2.0924(19) 2_655
Ni N4Q 2.0924(19) .
Ni N4P 2.1318(18) .
Ni N4P 2.1318(18) 2_655
N1P C14P 1.326(3) .
N1P C2P 1.360(3) .
C2P C11P 1.405(3) .
C2P C3P 1.435(3) .
C3P N4P 1.362(3) .
C3P C8P 1.408(3) .
N4P C5P 1.329(3) .
C5P C6P 1.393(4) .
C6P C7P 1.353(5) .
C7P C8P 1.407(4) .
C8P C9P 1.441(4) .
C9P C10P 1.338(4) .
C10P C11P 1.430(4) .
C11P C12P 1.405(4) .
C12P C13P 1.363(4) .
C13P C14P 1.394(4) .
C3Q N4Q 1.362(3) .
C3Q C8Q 1.401(3) .
C3Q C3Q 1.438(5) 2_655
N4Q C5Q 1.328(3) .
C5Q C6Q 1.397(4) .
C6Q C7Q 1.351(4) .
C7Q C8Q 1.406(4) .
C8Q C9Q 1.435(4) .
C9Q C9Q 1.340(6) 2_655
N1 C2 1.396(3) .
N1 C6 1.406(3) .
N1 C1 1.473(4) .
C2 O2 1.225(3) .
C2 N3 1.367(3) .
N3 C4 1.377(3) .
N3 C3 1.466(3) .
C4 N9 1.353(3) .
C4 C5 1.361(3) .
C5 N7 1.389(3) .
C5 C6 1.428(4) .
C6 O6 1.219(3) .
N7 C8 1.332(4) .
N7 C71 1.462(3) .
C71 C72 1.529(4) .
C72 O72 1.221(3) .
C72 O71 1.243(3) .
C8 N9 1.354(4) .

loop_
_geom_hbond_atom_site_label_D
_geom_hbond_atom_site_label_H
_geom_hbond_atom_site_label_A
_geom_hbond_distance_DH
_geom_hbond_distance_HA
_geom_hbond_distance_DA
_geom_hbond_angle_DHA
_geom_hbond_site_symmetry_A
O1W H11W O8W 0.849(18) 1.824(19) 2.673(4) 177(4) .
O1W H12W O2 0.850(18) 1.94(2) 2.775(3) 166(4) .
O2W H21W O71 0.846(19) 1.91(2) 2.735(3) 164(4) 7_556
O2W H22W O72 0.871(18) 1.86(2) 2.682(3) 157(4) .
O3W H31W O6W 0.852(19) 1.83(2) 2.664(4) 166(4) 4
O3W H32W O1W 0.852(19) 2.01(2) 2.851(4) 168(4) 2_655
O4W H41W O2W 0.917(19) 1.98(2) 2.882(4) 166(4) .
O5W H51W O3W 0.867(19) 1.90(2) 2.756(4) 167(5) .
O5W H52W O1W 0.862(19) 2.03(2) 2.892(4) 173(4) 8_455
O6W H61W N9 0.85(2) 2.04(2) 2.864(4) 166(5) 6_556
O6W H62W O71 0.85(2) 1.89(3) 2.696(3) 158(5) .
O7W H71W O4W 0.891(19) 1.87(3) 2.731(5) 161(5) .
O7W H72W O5W 0.861(19) 1.89(2) 2.742(4) 168(5) .
O8W H81W O7W 0.848(19) 1.97(2) 2.810(5) 173(5) 5_666
O8W H82W O2W 0.849(19) 2.03(2) 2.860(4) 167(5) 8_556
